data_4332086
loop_
_publ_author_name
'Hung, Ling-I'
'Wang, Sue-Lein'
'Chen, Yen-Hung'
'Lii, Kwang-Hwa'

_publ_section_title
;
 Rb6(InCo)2(Si9O26):&#x00A0; A Mixed-Metal Silicate Containing
 20-Membered-Ring Silicate Single Layers with a Very Low Si:O Ratio
;
_journal_issue 5
_journal_name_full 'Inorganic Chemistry'
_journal_page_first 2100
_journal_page_last 2103
_journal_paper_doi 10.1021/ic052154r
_journal_volume 45
_journal_year 2006
_chemical_formula_moiety Rb6(InCo)2Si9O26
_chemical_formula_sum 'Co2 In2 O26 Rb6 Si9'
_chemical_formula_weight 1529.13
_chemical_name_systematic
; 
 ? 
;
_space_group_IT_number 41
_symmetry_cell_setting orthorhombic
_symmetry_space_group_name_Hall 'A 2 -2ab'
_symmetry_space_group_name_H-M 'A b a 2'
_atom_sites_solution_hydrogens geom
_atom_sites_solution_primary direct
_atom_sites_solution_secondary difmap
_audit_creation_method SHELXL-97
_cell_angle_alpha 90.00
_cell_angle_beta 90.00
_cell_angle_gamma 90.00
_cell_formula_units_Z 4
_cell_length_a 20.7791(10)
_cell_length_b 12.0944(6)
_cell_length_c 10.7761(5)
_cell_measurement_temperature 298(2)
_cell_volume 2708.1(2)
_computing_molecular_graphics Diamond
_computing_structure_refinement 'SHELXL-97 (Sheldrick, 1997)'
_computing_structure_solution 'SHELXS-97 (Sheldrick, 1990)'
_diffrn_ambient_temperature 298(2)
_diffrn_measured_fraction_theta_full 0.997
_diffrn_measured_fraction_theta_max 0.997
_diffrn_measurement_device_type CCD
_diffrn_measurement_method 'omega scan'
_diffrn_radiation_monochromator graphite
_diffrn_radiation_source 'fine-focus sealed tube'
_diffrn_radiation_type MoK\a
_diffrn_radiation_wavelength 0.71073
_diffrn_reflns_av_R_equivalents 0.0413
_diffrn_reflns_av_sigmaI/netI 0.0390
_diffrn_reflns_limit_h_max 13
_diffrn_reflns_limit_h_min -27
_diffrn_reflns_limit_k_max 16
_diffrn_reflns_limit_k_min -16
_diffrn_reflns_limit_l_max 14
_diffrn_reflns_limit_l_min -14
_diffrn_reflns_number 9724
_diffrn_reflns_theta_full 28.29
_diffrn_reflns_theta_max 28.29
_diffrn_reflns_theta_min 1.96
_exptl_absorpt_coefficient_mu 14.108
_exptl_absorpt_correction_T_max 0.974
_exptl_absorpt_correction_T_min 0.546
_exptl_absorpt_correction_type empirical
_exptl_absorpt_process_details 'SADABS program'
_exptl_crystal_colour green
_exptl_crystal_density_diffrn 3.750
_exptl_crystal_density_method 'not measured'
_exptl_crystal_description tablet
_exptl_crystal_F_000 2832
_exptl_crystal_size_max 0.1
_exptl_crystal_size_mid 0.1
_exptl_crystal_size_min 0.1
_refine_diff_density_max 0.730
_refine_diff_density_min -0.558
_refine_diff_density_rms 0.122
_refine_ls_abs_structure_details 'Flack H D (1983), Acta Cryst. A39, 876-881'
_refine_ls_abs_structure_Flack -0.014(5)
_refine_ls_extinction_method none
_refine_ls_goodness_of_fit_ref 0.961
_refine_ls_hydrogen_treatment none
_refine_ls_matrix_type full
_refine_ls_number_parameters 205
_refine_ls_number_reflns 3332
_refine_ls_number_restraints 1
_refine_ls_restrained_S_all 0.961
_refine_ls_R_factor_all 0.0235
_refine_ls_R_factor_gt 0.0216
_refine_ls_shift/su_max 0.001
_refine_ls_shift/su_mean 0.000
_refine_ls_structure_factor_coef Fsqd
_refine_ls_weighting_details 'calc w=1/[\s^2^(Fo^2^)+(0.0221P)^2^+0.0000P] where P=(Fo^2^+2Fc^2^)/3'
_refine_ls_weighting_scheme calc
_refine_ls_wR_factor_gt 0.0465
_refine_ls_wR_factor_ref 0.0469
_reflns_number_gt 3128
_reflns_number_total 3332
_reflns_threshold_expression >2sigma(I)
_cod_data_source_file ic052154rsup1.cif
_cod_data_source_block rbcosim
_cod_original_sg_symbol_H-M Aba2
_cod_database_code 4332086

loop_
_symmetry_equiv_pos_as_xyz
'x, y, z'
'-x, -y, z'
'x+1/2, -y+1/2, z'
'-x+1/2, y+1/2, z'
'x, y+1/2, z+1/2'
'-x, -y+1/2, z+1/2'
'x+1/2, -y+1, z+1/2'
'-x+1/2, y+1, z+1/2'

loop_
_atom_site_label
_atom_site_type_symbol
_atom_site_fract_x
_atom_site_fract_y
_atom_site_fract_z
_atom_site_U_iso_or_equiv
_atom_site_adp_type
_atom_site_occupancy
_atom_site_symmetry_multiplicity
_atom_site_calc_flag
_atom_site_refinement_flags
Rb1 Rb 0.63121(3) -0.15402(5) -0.05992(5) 0.03047(12) Uani 1 1 d .
Rb2 Rb 0.5000 0.0000 -0.17819(7) 0.02715(16) Uani 1 2 d S
Rb3 Rb 0.66460(2) -0.54074(4) -0.25025(4) 0.01934(10) Uani 1 1 d .
Rb4 Rb 0.5000 0.0000 0.49143(7) 0.0425(2) Uani 1 2 d S
Co1 Co 0.72936(3) 0.10998(5) -0.04930(5) 0.01333(12) Uani 1 1 d .
In1 In 0.589701(13) 0.20597(2) 0.02079(3) 0.00951(6) Uani 1 1 d .
Si1 Si 0.5000 0.0000 0.14432(16) 0.0098(3) Uani 1 2 d S
Si2 Si 0.51307(6) 0.26903(9) -0.24564(11) 0.0097(2) Uani 1 1 d .
Si3 Si 0.67738(6) -0.07026(10) -0.42752(11) 0.0108(2) Uani 1 1 d .
Si4 Si 0.72226(6) -0.27082(9) -0.29517(11) 0.0110(2) Uani 1 1 d .
Si5 Si 0.64073(6) 0.14663(9) -0.28452(11) 0.0103(2) Uani 1 1 d .
O1 O 0.56008(15) 0.0404(2) 0.0629(3) 0.0143(6) Uani 1 1 d .
O2 O 0.52385(15) -0.0970(2) 0.2417(3) 0.0144(6) Uani 1 1 d .
O3 O 0.51277(14) 0.2325(2) -0.1033(3) 0.0127(6) Uani 1 1 d .
O4 O 0.44985(16) 0.2272(2) -0.3155(3) 0.0152(7) Uani 1 1 d .
O5 O 0.57630(16) 0.2160(2) -0.3180(3) 0.0160(7) Uani 1 1 d .
O6 O 0.74107(15) -0.0327(2) -0.4997(3) 0.0168(7) Uani 1 1 d .
O7 O 0.70108(14) -0.1411(2) -0.3027(3) 0.0128(6) Uani 1 1 d .
O8 O 0.62905(15) -0.1356(2) -0.5156(3) 0.0148(6) Uani 1 1 d .
O9 O 0.63764(16) 0.0361(3) -0.3684(3) 0.0166(7) Uani 1 1 d .
O10 O 0.71032(15) -0.3200(3) -0.1600(3) 0.0150(7) Uani 1 1 d .
O11 O 0.79946(16) -0.2764(2) -0.3310(3) 0.0158(7) Uani 1 1 d .
O12 O 0.68369(15) -0.3369(2) -0.4016(3) 0.0129(6) Uani 1 1 d .
O13 O 0.64367(15) 0.1196(3) -0.1394(3) 0.0132(6) Uani 1 1 d .

loop_
_atom_site_aniso_label
_atom_site_aniso_U_11
_atom_site_aniso_U_22
_atom_site_aniso_U_33
_atom_site_aniso_U_23
_atom_site_aniso_U_13
_atom_site_aniso_U_12
Rb1 0.0302(3) 0.0343(3) 0.0269(3) -0.0059(2) 0.0053(2) 0.0079(2)
Rb2 0.0437(5) 0.0180(3) 0.0197(3) 0.000 0.000 -0.0078(3)
Rb3 0.0199(2) 0.0191(2) 0.0191(2) 0.00157(18) -0.00077(18) -0.00186(19)
Rb4 0.0354(5) 0.0713(6) 0.0206(4) 0.000 0.000 0.0131(4)
Co1 0.0122(3) 0.0153(3) 0.0125(3) 0.0028(2) 0.0020(2) 0.0026(2)
In1 0.00921(13) 0.00997(12) 0.00936(12) 0.00011(12) -0.00041(13) -0.00049(11)
Si1 0.0107(8) 0.0095(7) 0.0092(8) 0.000 0.000 0.0003(6)
Si2 0.0100(6) 0.0094(5) 0.0096(5) 0.0011(4) -0.0005(5) 0.0002(4)
Si3 0.0122(6) 0.0096(5) 0.0106(5) -0.0002(4) -0.0007(5) -0.0005(4)
Si4 0.0120(6) 0.0116(5) 0.0096(5) 0.0006(4) -0.0013(5) 0.0009(5)
Si5 0.0097(6) 0.0108(5) 0.0106(5) 0.0000(4) 0.0015(4) 0.0013(4)
O1 0.0168(17) 0.0105(14) 0.0155(15) 0.0008(12) 0.0043(13) -0.0002(13)
O2 0.0163(16) 0.0108(14) 0.0162(15) 0.0056(13) -0.0035(13) -0.0019(12)
O3 0.0098(16) 0.0199(16) 0.0083(13) 0.0022(12) -0.0020(12) 0.0013(12)
O4 0.0142(17) 0.0135(15) 0.0179(17) 0.0036(12) -0.0043(12) -0.0023(12)
O5 0.0143(17) 0.0215(17) 0.0123(16) 0.0037(12) 0.0010(12) 0.0077(13)
O6 0.0160(17) 0.0171(15) 0.0174(17) -0.0015(13) 0.0034(13) -0.0030(13)
O7 0.0150(16) 0.0110(14) 0.0124(15) -0.0011(11) -0.0002(12) 0.0028(12)
O8 0.0185(17) 0.0115(15) 0.0144(15) 0.0023(11) -0.0003(12) -0.0017(13)
O9 0.0205(18) 0.0128(15) 0.0164(16) -0.0055(13) -0.0029(13) 0.0040(13)
O10 0.0170(17) 0.0172(15) 0.0107(15) 0.0016(12) -0.0007(12) 0.0001(13)
O11 0.0153(17) 0.0166(16) 0.0154(15) 0.0045(12) -0.0017(13) 0.0056(13)
O12 0.0147(16) 0.0122(15) 0.0118(15) 0.0001(11) -0.0018(12) 0.0035(12)
O13 0.0131(16) 0.0159(15) 0.0106(14) -0.0027(11) -0.0008(12) -0.0004(12)

loop_
_atom_type_symbol
_atom_type_description
_atom_type_scat_dispersion_real
_atom_type_scat_dispersion_imag
_atom_type_scat_source
O O 0.0106 0.0060 'International Tables Vol C Tables 4.2.6.8 and 6.1.1.4'
Si Si 0.0817 0.0704 'International Tables Vol C Tables 4.2.6.8 and 6.1.1.4'
Co Co 0.3494 0.9721 'International Tables Vol C Tables 4.2.6.8 and 6.1.1.4'
Rb Rb -0.9393 2.9676 'International Tables Vol C Tables 4.2.6.8 and 6.1.1.4'
In In -0.7276 1.3100 'International Tables Vol C Tables 4.2.6.8 and 6.1.1.4'

loop_
_geom_angle_atom_site_label_1
_geom_angle_atom_site_label_2
_geom_angle_atom_site_label_3
_geom_angle
_geom_angle_site_symmetry_1
_geom_angle_site_symmetry_3
O10 Rb1 O7 54.46(8) . .
O10 Rb1 O1 172.84(9) . .
O7 Rb1 O1 124.65(8) . .
O10 Rb1 O6 85.27(9) . 8_645
O7 Rb1 O6 75.12(8) . 8_645
O1 Rb1 O6 87.68(8) . 8_645
O10 Rb1 O3 106.34(9) . 2_655
O7 Rb1 O3 110.11(8) . 2_655
O1 Rb1 O3 80.74(8) . 2_655
O6 Rb1 O3 168.28(8) 8_645 2_655
O10 Rb1 O11 72.76(8) . 8_645
O7 Rb1 O11 118.46(8) . 8_645
O1 Rb1 O11 103.69(8) . 8_645
O6 Rb1 O11 70.98(8) 8_645 8_645
O3 Rb1 O11 113.43(8) 2_655 8_645
O10 Rb1 O5 99.65(8) . 5_545
O7 Rb1 O5 153.58(8) . 5_545
O1 Rb1 O5 81.72(8) . 5_545
O6 Rb1 O5 111.19(8) 8_645 5_545
O3 Rb1 O5 69.06(8) 2_655 5_545
O11 Rb1 O5 47.15(8) 8_645 5_545
O10 Rb1 O4 77.85(8) . 2_655
O7 Rb1 O4 62.56(8) . 2_655
O1 Rb1 O4 108.33(8) . 2_655
O6 Rb1 O4 136.70(8) 8_645 2_655
O3 Rb1 O4 47.57(8) 2_655 2_655
O11 Rb1 O4 137.27(8) 8_645 2_655
O5 Rb1 O4 110.81(8) 5_545 2_655
O10 Rb1 O13 123.33(8) . .
O7 Rb1 O13 72.22(7) . .
O1 Rb1 O13 53.57(7) . .
O6 Rb1 O13 62.02(8) 8_645 .
O3 Rb1 O13 108.85(7) 2_655 .
O11 Rb1 O13 127.00(7) 8_645 .
O5 Rb1 O13 133.93(7) 5_545 .
O4 Rb1 O13 95.03(7) 2_655 .
O10 Rb1 Si4 26.91(6) . .
O7 Rb1 Si4 28.08(6) . .
O1 Rb1 Si4 152.73(6) . .
O6 Rb1 Si4 83.03(6) 8_645 .
O3 Rb1 Si4 106.56(6) 2_655 .
O11 Rb1 Si4 97.41(6) 8_645 .
O5 Rb1 Si4 125.54(6) 5_545 .
O4 Rb1 Si4 64.20(6) 2_655 .
O13 Rb1 Si4 99.75(5) . .
O10 Rb1 Rb2 133.51(7) . .
O7 Rb1 Rb2 91.79(6) . .
O1 Rb1 Rb2 51.88(6) . .
O6 Rb1 Rb2 119.04(6) 8_645 .
O3 Rb1 Rb2 51.55(5) 2_655 .
O11 Rb1 Rb2 149.67(6) 8_645 .
O5 Rb1 Rb2 105.84(6) 5_545 .
O4 Rb1 Rb2 57.00(5) 2_655 .
O13 Rb1 Rb2 57.33(5) . .
Si4 Rb1 Rb2 111.82(3) . .
O10 Rb1 Rb3 120.31(7) . 5
O7 Rb1 Rb3 133.02(6) . 5
O1 Rb1 Rb3 54.19(6) . 5
O6 Rb1 Rb3 58.12(6) 8_645 5
O3 Rb1 Rb3 115.06(5) 2_655 5
O11 Rb1 Rb3 52.44(6) 8_645 5
O5 Rb1 Rb3 61.20(6) 5_545 5
O4 Rb1 Rb3 160.24(6) 2_655 5
O13 Rb1 Rb3 81.54(5) . 5
Si4 Rb1 Rb3 135.54(3) . 5
Rb2 Rb1 Rb3 106.041(18) . 5
O1 Rb2 O1 54.58(12) . 2_655
O1 Rb2 O3 63.74(8) . .
O1 Rb2 O3 87.38(8) 2_655 .
O1 Rb2 O3 87.38(8) . 2_655
O1 Rb2 O3 63.74(8) 2_655 2_655
O3 Rb2 O3 148.11(12) . 2_655
O1 Rb2 O4 113.82(8) . 2_655
O1 Rb2 O4 113.30(8) 2_655 2_655
O3 Rb2 O4 153.43(8) . 2_655
O3 Rb2 O4 49.66(8) 2_655 2_655
O1 Rb2 O4 113.30(8) . .
O1 Rb2 O4 113.82(8) 2_655 .
O3 Rb2 O4 49.66(8) . .
O3 Rb2 O4 153.43(8) 2_655 .
O4 Rb2 O4 126.54(11) 2_655 .
O1 Rb2 O13 55.64(8) . .
O1 Rb2 O13 110.03(8) 2_655 .
O3 Rb2 O13 58.06(8) . .
O3 Rb2 O13 117.42(8) 2_655 .
O4 Rb2 O13 97.74(7) 2_655 .
O4 Rb2 O13 88.72(7) . .
O1 Rb2 O13 110.03(8) . 2_655
O1 Rb2 O13 55.64(8) 2_655 2_655
O3 Rb2 O13 117.42(8) . 2_655
O3 Rb2 O13 58.06(8) 2_655 2_655
O4 Rb2 O13 88.72(7) 2_655 2_655
O4 Rb2 O13 97.74(7) . 2_655
O13 Rb2 O13 165.65(10) . 2_655
O1 Rb2 Si2 112.96(6) . 2_655
O1 Rb2 Si2 89.77(6) 2_655 2_655
O3 Rb2 Si2 176.55(7) . 2_655
O3 Rb2 Si2 28.50(6) 2_655 2_655
O4 Rb2 Si2 27.83(6) 2_655 2_655
O4 Rb2 Si2 133.54(6) . 2_655
O13 Rb2 Si2 121.36(6) . 2_655
O13 Rb2 Si2 62.21(6) 2_655 2_655
O1 Rb2 Si2 89.77(6) . .
O1 Rb2 Si2 112.96(6) 2_655 .
O3 Rb2 Si2 28.50(6) . .
O3 Rb2 Si2 176.55(7) 2_655 .
O4 Rb2 Si2 133.54(6) 2_655 .
O4 Rb2 Si2 27.83(6) . .
O13 Rb2 Si2 62.21(6) . .
O13 Rb2 Si2 121.36(6) 2_655 .
Si2 Rb2 Si2 154.90(5) 2_655 .
O1 Rb2 O5 136.03(8) . 2_655
O1 Rb2 O5 93.80(8) 2_655 2_655
O3 Rb2 O5 153.83(8) . 2_655
O3 Rb2 O5 49.12(7) 2_655 2_655
O4 Rb2 O5 46.22(8) 2_655 2_655
O4 Rb2 O5 107.10(7) . 2_655
O13 Rb2 O5 143.36(7) . 2_655
O13 Rb2 O5 46.21(7) 2_655 2_655
Si2 Rb2 O5 28.39(5) 2_655 2_655
Si2 Rb2 O5 133.43(6) . 2_655
O1 Rb2 O5 93.80(8) . .
O1 Rb2 O5 136.03(8) 2_655 .
O3 Rb2 O5 49.12(7) . .
O3 Rb2 O5 153.83(8) 2_655 .
O4 Rb2 O5 107.10(7) 2_655 .
O4 Rb2 O5 46.22(8) . .
O13 Rb2 O5 46.21(7) . .
O13 Rb2 O5 143.36(7) 2_655 .
Si2 Rb2 O5 133.43(6) 2_655 .
Si2 Rb2 O5 28.39(5) . .
O5 Rb2 O5 127.50(10) 2_655 .
O8 Rb3 O12 147.74(8) 5_545 .
O8 Rb3 O10 98.74(8) 5_545 .
O12 Rb3 O10 53.04(8) . .
O8 Rb3 O2 71.62(9) 5_545 5_544
O12 Rb3 O2 107.51(8) . 5_544
O10 Rb3 O2 121.33(8) . 5_544
O8 Rb3 O11 86.63(8) 5_545 4_645
O12 Rb3 O11 125.42(8) . 4_645
O10 Rb3 O11 147.31(9) . 4_645
O2 Rb3 O11 91.05(8) 5_544 4_645
O8 Rb3 O7 103.65(8) 5_545 4_645
O12 Rb3 O7 95.98(8) . 4_645
O10 Rb3 O7 97.05(8) . 4_645
O2 Rb3 O7 141.60(8) 5_544 4_645
O11 Rb3 O7 50.61(8) 4_645 4_645
O8 Rb3 O1 120.96(9) 5_545 5_544
O12 Rb3 O1 58.66(8) . 5_544
O10 Rb3 O1 98.63(8) . 5_544
O2 Rb3 O1 51.30(8) 5_544 5_544
O11 Rb3 O1 106.14(8) 4_645 5_544
O7 Rb3 O1 129.28(8) 4_645 5_544
O8 Rb3 O6 52.04(8) 5_545 5_545
O12 Rb3 O6 112.21(8) . 5_545
O10 Rb3 O6 62.09(8) . 5_545
O2 Rb3 O6 121.71(8) 5_544 5_545
O11 Rb3 O6 98.61(8) 4_645 5_545
O7 Rb3 O6 73.28(8) 4_645 5_545
O1 Rb3 O6 154.04(8) 5_544 5_545
O8 Rb3 O6 150.91(8) 5_545 4_645
O12 Rb3 O6 57.03(7) . 4_645
O10 Rb3 O6 92.83(8) . 4_645
O2 Rb3 O6 123.81(8) 5_544 4_645
O11 Rb3 O6 69.83(8) 4_645 4_645
O7 Rb3 O6 48.16(7) 4_645 4_645
O1 Rb3 O6 83.08(8) 5_544 4_645
O6 Rb3 O6 113.343(16) 5_545 4_645
O8 Rb3 Si3 26.62(6) 5_545 5_545
O12 Rb3 Si3 128.06(6) . 5_545
O10 Rb3 Si3 75.21(6) . 5_545
O2 Rb3 Si3 94.56(6) 5_544 5_545
O11 Rb3 Si3 99.68(6) 4_645 5_545
O7 Rb3 Si3 94.18(6) 4_645 5_545
O1 Rb3 Si3 136.46(6) 5_544 5_545
O6 Rb3 Si3 27.17(6) 5_545 5_545
O6 Rb3 Si3 139.42(6) 4_645 5_545
O8 Rb3 Si4 125.49(6) 5_545 .
O12 Rb3 Si4 27.21(6) . .
O10 Rb3 Si4 26.87(6) . .
O2 Rb3 Si4 122.61(6) 5_544 .
O11 Rb3 Si4 137.78(6) 4_645 .
O7 Rb3 Si4 91.81(6) 4_645 .
O1 Rb3 Si4 81.74(6) 5_544 .
O6 Rb3 Si4 85.23(6) 5_545 .
O6 Rb3 Si4 70.15(5) 4_645 .
Si3 Rb3 Si4 101.86(3) 5_545 .
O8 Rb3 O5 73.53(8) 5_545 1_545
O12 Rb3 O5 129.98(8) . 1_545
O10 Rb3 O5 166.16(8) . 1_545
O2 Rb3 O5 45.71(7) 5_544 1_545
O11 Rb3 O5 45.35(8) 4_645 1_545
O7 Rb3 O5 95.96(7) 4_645 1_545
O1 Rb3 O5 76.56(7) 5_544 1_545
O6 Rb3 O5 117.76(7) 5_545 1_545
O6 Rb3 O5 99.37(7) 4_645 1_545
Si3 Rb3 O5 99.15(5) 5_545 1_545
Si4 Rb3 O5 156.97(5) . 1_545
O2 Rb4 O2 50.65(11) . 2_655
O2 Rb4 O8 109.00(8) . 2_656
O2 Rb4 O8 68.32(8) 2_655 2_656
O2 Rb4 O8 68.32(8) . 1_556
O2 Rb4 O8 109.00(8) 2_655 1_556
O8 Rb4 O8 177.22(11) 2_656 1_556
O2 Rb4 O9 108.98(8) . 1_556
O2 Rb4 O9 120.77(8) 2_655 1_556
O8 Rb4 O9 133.53(8) 2_656 1_556
O8 Rb4 O9 48.22(8) 1_556 1_556
O2 Rb4 O9 120.77(8) . 2_656
O2 Rb4 O9 108.98(8) 2_655 2_656
O8 Rb4 O9 48.22(8) 2_656 2_656
O8 Rb4 O9 133.53(8) 1_556 2_656
O9 Rb4 O9 124.86(12) 1_556 2_656
O2 Rb4 O3 48.79(7) . 5_545
O2 Rb4 O3 96.68(7) 2_655 5_545
O8 Rb4 O3 123.72(7) 2_656 5_545
O8 Rb4 O3 55.27(7) 1_556 5_545
O9 Rb4 O3 101.40(7) 1_556 5_545
O9 Rb4 O3 94.59(8) 2_656 5_545
O2 Rb4 O3 96.68(7) . 6_655
O2 Rb4 O3 48.79(7) 2_655 6_655
O8 Rb4 O3 55.27(7) 2_656 6_655
O8 Rb4 O3 123.72(7) 1_556 6_655
O9 Rb4 O3 94.59(8) 1_556 6_655
O9 Rb4 O3 101.40(7) 2_656 6_655
O3 Rb4 O3 145.08(10) 5_545 6_655
O2 Rb4 Rb2 154.68(5) . 1_556
O2 Rb4 Rb2 154.68(5) 2_655 1_556
O8 Rb4 Rb2 91.39(6) 2_656 1_556
O8 Rb4 Rb2 91.39(6) 1_556 1_556
O9 Rb4 Rb2 62.43(6) 1_556 1_556
O9 Rb4 Rb2 62.43(6) 2_656 1_556
O3 Rb4 Rb2 107.46(5) 5_545 1_556
O3 Rb4 Rb2 107.46(5) 6_655 1_556
O2 Rb4 O4 150.58(7) . 1_556
O2 Rb4 O4 99.98(7) 2_655 1_556
O8 Rb4 O4 50.88(7) 2_656 1_556
O8 Rb4 O4 131.23(8) 1_556 1_556
O9 Rb4 O4 83.35(7) 1_556 1_556
O9 Rb4 O4 65.23(8) 2_656 1_556
O3 Rb4 O4 157.15(7) 5_545 1_556
O3 Rb4 O4 54.91(7) 6_655 1_556
Rb2 Rb4 O4 54.71(5) 1_556 1_556
O2 Rb4 O4 99.98(7) . 2_656
O2 Rb4 O4 150.58(7) 2_655 2_656
O8 Rb4 O4 131.23(8) 2_656 2_656
O8 Rb4 O4 50.88(7) 1_556 2_656
O9 Rb4 O4 65.23(8) 1_556 2_656
O9 Rb4 O4 83.35(7) 2_656 2_656
O3 Rb4 O4 54.91(7) 5_545 2_656
O3 Rb4 O4 157.15(7) 6_655 2_656
Rb2 Rb4 O4 54.71(5) 1_556 2_656
O4 Rb4 O4 109.42(10) 1_556 2_656
O2 Rb4 Si1 25.32(5) . .
O2 Rb4 Si1 25.32(5) 2_655 .
O8 Rb4 Si1 88.61(6) 2_656 .
O8 Rb4 Si1 88.61(6) 1_556 .
O9 Rb4 Si1 117.57(6) 1_556 .
O9 Rb4 Si1 117.57(6) 2_656 .
O3 Rb4 Si1 72.54(5) 5_545 .
O3 Rb4 Si1 72.54(5) 6_655 .
Rb2 Rb4 Si1 180.0 1_556 .
O4 Rb4 Si1 125.29(5) 1_556 .
O4 Rb4 Si1 125.29(5) 2_656 .
O6 Co1 O10 111.20(14) 8_645 4_655
O6 Co1 O12 102.98(13) 8_645 5
O10 Co1 O12 132.32(13) 4_655 5
O6 Co1 O13 117.90(13) 8_645 .
O10 Co1 O13 104.41(13) 4_655 .
O12 Co1 O13 86.86(12) 5 .
O6 Co1 Rb3 60.77(10) 8_645 4_655
O10 Co1 Rb3 56.64(9) 4_655 4_655
O12 Co1 Rb3 162.47(9) 5 4_655
O13 Co1 Rb3 106.19(9) . 4_655
O6 Co1 Rb1 54.55(10) 8_645 .
O10 Co1 Rb1 134.58(10) 4_655 .
O12 Co1 Rb1 92.29(9) 5 .
O13 Co1 Rb1 64.04(9) . .
Rb3 Co1 Rb1 83.354(16) 4_655 .
O6 Co1 Rb3 57.49(10) 8_645 5
O10 Co1 Rb3 158.78(10) 4_655 5
O12 Co1 Rb3 47.33(9) 5 5
O13 Co1 Rb3 96.79(9) . 5
Rb3 Co1 Rb3 117.94(2) 4_655 5
Rb1 Co1 Rb3 56.709(13) . 5
O6 Co1 Rb1 114.39(10) 8_645 4_655
O10 Co1 Rb1 37.89(10) 4_655 4_655
O12 Co1 Rb1 97.92(9) 5 4_655
O13 Co1 Rb1 124.78(9) . 4_655
Rb3 Co1 Rb1 84.382(16) 4_655 4_655
Rb1 Co1 Rb1 166.717(19) . 4_655
Rb3 Co1 Rb1 126.218(18) 5 4_655
O4 In1 O3 100.19(12) 6_655 .
O4 In1 O8 87.64(12) 6_655 5
O3 In1 O8 92.14(12) . 5
O4 In1 O1 93.96(11) 6_655 .
O3 In1 O1 93.37(12) . .
O8 In1 O1 173.89(12) 5 .
O4 In1 O12 96.84(11) 6_655 5
O3 In1 O12 162.86(11) . 5
O8 In1 O12 86.61(12) 5 5
O1 In1 O12 87.35(11) . 5
O4 In1 O13 171.52(11) 6_655 .
O3 In1 O13 87.87(11) . .
O8 In1 O13 94.76(11) 5 .
O1 In1 O13 82.83(11) . .
O12 In1 O13 75.23(10) 5 .
O4 In1 Rb2 122.38(9) 6_655 .
O3 In1 Rb2 50.69(8) . .
O8 In1 Rb2 132.92(8) 5 .
O1 In1 Rb2 50.40(8) . .
O12 In1 Rb2 120.08(8) 5 .
O13 In1 Rb2 61.11(8) . .
O4 In1 Rb4 63.04(8) 6_655 5_554
O3 In1 Rb4 57.65(8) . 5_554
O8 In1 Rb4 50.65(8) 5 5_554
O1 In1 Rb4 135.12(8) . 5_554
O12 In1 Rb4 130.75(8) 5 5_554
O13 In1 Rb4 124.44(8) . 5_554
Rb2 In1 Rb4 108.013(11) . 5_554
O4 In1 Rb3 85.68(8) 6_655 5
O3 In1 Rb3 140.05(8) . 5
O8 In1 Rb3 127.73(8) 5 5
O1 In1 Rb3 46.68(8) . 5
O12 In1 Rb3 43.21(8) 5 5
O13 In1 Rb3 86.42(8) . 5
Rb2 In1 Rb3 92.758(11) . 5
Rb4 In1 Rb3 148.258(15) 5_554 5
O1 Si1 O1 113.6(2) 2_655 .
O1 Si1 O2 109.31(15) 2_655 2_655
O1 Si1 O2 111.44(15) . 2_655
O1 Si1 O2 111.44(15) 2_655 .
O1 Si1 O2 109.31(15) . .
O2 Si1 O2 101.1(2) 2_655 .
O1 Si1 Rb2 56.80(12) 2_655 .
O1 Si1 Rb2 56.80(12) . .
O2 Si1 Rb2 129.47(12) 2_655 .
O2 Si1 Rb2 129.47(12) . .
O1 Si1 Rb3 58.64(11) 2_655 6_645
O1 Si1 Rb3 149.60(11) . 6_645
O2 Si1 Rb3 54.74(10) 2_655 6_645
O2 Si1 Rb3 100.38(12) . 6_645
Rb2 Si1 Rb3 108.20(3) . 6_645
O1 Si1 Rb3 149.60(11) 2_655 5
O1 Si1 Rb3 58.64(11) . 5
O2 Si1 Rb3 100.38(12) 2_655 5
O2 Si1 Rb3 54.74(10) . 5
Rb2 Si1 Rb3 108.20(3) . 5
Rb3 Si1 Rb3 143.60(5) 6_645 5
O1 Si1 Rb4 123.20(12) 2_655 .
O1 Si1 Rb4 123.20(12) . .
O2 Si1 Rb4 50.53(12) 2_655 .
O2 Si1 Rb4 50.53(12) . .
Rb2 Si1 Rb4 180.0 . .
Rb3 Si1 Rb4 71.80(3) 6_645 .
Rb3 Si1 Rb4 71.80(3) 5 .
O1 Si1 Rb1 45.88(11) 2_655 2_655
O1 Si1 Rb1 95.09(12) . 2_655
O2 Si1 Rb1 79.18(11) 2_655 2_655
O2 Si1 Rb1 153.22(10) . 2_655
Rb2 Si1 Rb1 56.32(2) . 2_655
Rb3 Si1 Rb1 57.564(12) 6_645 2_655
Rb3 Si1 Rb1 151.98(3) 5 2_655
Rb4 Si1 Rb1 123.68(2) . 2_655
O1 Si1 Rb1 95.09(12) 2_655 .
O1 Si1 Rb1 45.88(11) . .
O2 Si1 Rb1 153.22(10) 2_655 .
O2 Si1 Rb1 79.18(11) . .
Rb2 Si1 Rb1 56.32(2) . .
Rb3 Si1 Rb1 151.98(3) 6_645 .
Rb3 Si1 Rb1 57.564(12) 5 .
Rb4 Si1 Rb1 123.68(2) . .
Rb1 Si1 Rb1 112.63(4) 2_655 .
O3 Si2 O4 111.25(17) . .
O3 Si2 O2 110.73(17) . 5_554
O4 Si2 O2 112.68(16) . 5_554
O3 Si2 O5 110.38(16) . .
O4 Si2 O5 107.92(17) . .
O2 Si2 O5 103.57(17) 5_554 .
O3 Si2 Rb2 61.42(12) . .
O4 Si2 Rb2 74.20(11) . .
O2 Si2 Rb2 171.66(13) 5_554 .
O5 Si2 Rb2 77.88(11) . .
O3 Si2 Rb4 63.68(12) . 5_554
O4 Si2 Rb4 119.46(12) . 5_554
O2 Si2 Rb4 48.65(12) 5_554 5_554
O5 Si2 Rb4 131.19(12) . 5_554
Rb2 Si2 Rb4 124.33(4) . 5_554
O3 Si2 Rb1 53.10(11) . 2_655
O4 Si2 Rb1 59.46(12) . 2_655
O2 Si2 Rb1 120.30(12) 5_554 2_655
O5 Si2 Rb1 136.02(12) . 2_655
Rb2 Si2 Rb1 58.28(2) . 2_655
Rb4 Si2 Rb1 82.00(3) 5_554 2_655
O3 Si2 Rb3 100.30(12) . 1_565
O4 Si2 Rb3 147.69(12) . 1_565
O2 Si2 Rb3 46.08(11) 5_554 1_565
O5 Si2 Rb3 65.31(12) . 1_565
Rb2 Si2 Rb3 129.95(3) . 1_565
Rb4 Si2 Rb3 68.42(2) 5_554 1_565
Rb1 Si2 Rb3 147.72(4) 2_655 1_565
O8 Si3 O6 111.87(17) . .
O8 Si3 O9 107.49(17) . .
O6 Si3 O9 112.26(17) . .
O8 Si3 O7 114.33(16) . .
O6 Si3 O7 107.06(17) . .
O9 Si3 O7 103.63(16) . .
O8 Si3 Rb3 53.93(11) . 5_554
O6 Si3 Rb3 63.36(13) . 5_554
O9 Si3 Rb3 105.35(12) . 5_554
O7 Si3 Rb3 150.93(11) . 5_554
O8 Si3 Rb3 152.60(12) . 4_655
O6 Si3 Rb3 60.36(12) . 4_655
O9 Si3 Rb3 99.43(12) . 4_655
O7 Si3 Rb3 52.45(11) . 4_655
Rb3 Si3 Rb3 123.52(3) 5_554 4_655
O8 Si3 Rb4 51.37(12) . 1_554
O6 Si3 Rb4 127.83(13) . 1_554
O9 Si3 Rb4 56.16(12) . 1_554
O7 Si3 Rb4 125.02(12) . 1_554
Rb3 Si3 Rb4 71.50(2) 5_554 1_554
Rb3 Si3 Rb4 155.40(4) 4_655 1_554
O10 Si4 O12 112.84(17) . .
O10 Si4 O7 111.25(16) . .
O12 Si4 O7 107.92(16) . .
O10 Si4 O11 110.49(17) . .
O12 Si4 O11 107.25(17) . .
O7 Si4 O11 106.81(16) . .
O10 Si4 Rb1 52.97(12) . .
O12 Si4 Rb1 116.84(12) . .
O7 Si4 Rb1 59.81(11) . .
O11 Si4 Rb1 135.91(12) . .
O10 Si4 Rb3 58.25(12) . .
O12 Si4 Rb3 57.79(11) . .
O7 Si4 Rb3 144.00(12) . .
O11 Si4 Rb3 109.03(12) . .
Rb1 Si4 Rb3 95.27(3) . .
O10 Si4 Rb3 105.17(12) . 4_655
O12 Si4 Rb3 141.97(12) . 4_655
O7 Si4 Rb3 56.69(11) . 4_655
O11 Si4 Rb3 55.95(11) . 4_655
Rb1 Si4 Rb3 86.80(3) . 4_655
Rb3 Si4 Rb3 154.72(4) . 4_655
O13 Si5 O9 112.31(17) . .
O13 Si5 O5 110.81(17) . .
O9 Si5 O5 105.72(17) . .
O13 Si5 O11 112.83(17) . 4_655
O9 Si5 O11 109.33(18) . 4_655
O5 Si5 O11 105.39(17) . 4_655
O13 Si5 Rb2 67.65(11) . .
O9 Si5 Rb2 74.84(13) . .
O5 Si5 Rb2 69.85(12) . .
O11 Si5 Rb2 174.63(13) 4_655 .
O13 Si5 Rb1 152.74(12) . 5_554
O9 Si5 Rb1 94.90(12) . 5_554
O5 Si5 Rb1 57.23(11) . 5_554
O11 Si5 Rb1 56.08(12) 4_655 5_554
Rb2 Si5 Rb1 120.93(3) . 5_554
O13 Si5 Rb3 95.89(12) . 1_565
O9 Si5 Rb3 151.17(13) . 1_565
O5 Si5 Rb3 67.52(12) . 1_565
O11 Si5 Rb3 50.78(12) 4_655 1_565
Rb2 Si5 Rb3 124.03(3) . 1_565
Rb1 Si5 Rb3 57.31(2) 5_554 1_565
Si1 O1 In1 128.63(17) . .
Si1 O1 Rb2 95.91(14) . .
In1 O1 Rb2 95.19(10) . .
Si1 O1 Rb1 112.16(13) . .
In1 O1 Rb1 119.00(12) . .
Rb2 O1 Rb1 72.25(7) . .
Si1 O1 Rb3 95.35(13) . 5
In1 O1 Rb3 103.32(11) . 5
Rb2 O1 Rb3 144.92(11) . 5
Rb1 O1 Rb3 72.72(7) . 5
Si2 O2 Si1 135.6(2) 5_545 .
Si2 O2 Rb4 106.91(14) 5_545 .
Si1 O2 Rb4 104.14(14) . .
Si2 O2 Rb3 110.74(14) 5_545 5
Si1 O2 Rb3 98.61(12) . 5
Rb4 O2 Rb3 92.67(8) . 5
Si2 O3 In1 130.43(18) . .
Si2 O3 Rb2 90.08(13) . .
In1 O3 Rb2 95.56(10) . .
Si2 O3 Rb1 103.19(14) . 2_655
In1 O3 Rb1 125.15(12) . 2_655
Rb2 O3 Rb1 70.67(7) . 2_655
Si2 O3 Rb4 91.46(13) . 5_554
In1 O3 Rb4 90.78(10) . 5_554
Rb2 O3 Rb4 170.23(11) . 5_554
Rb1 O3 Rb4 99.60(8) 2_655 5_554
Si2 O4 In1 126.47(17) . 6_654
Si2 O4 Rb2 77.98(12) . .
In1 O4 Rb2 145.12(13) 6_654 .
Si2 O4 Rb1 96.29(13) . 2_655
In1 O4 Rb1 126.44(13) 6_654 2_655
Rb2 O4 Rb1 64.43(6) . 2_655
Si2 O4 Rb4 106.03(14) . 1_554
In1 O4 Rb4 85.53(9) 6_654 1_554
Rb2 O4 Rb4 62.02(5) . 1_554
Rb1 O4 Rb4 114.77(8) 2_655 1_554
Si5 O5 Si2 138.6(2) . .
Si5 O5 Rb1 97.99(14) . 5_554
Si2 O5 Rb1 117.93(14) . 5_554
Si5 O5 Rb2 83.63(12) . .
Si2 O5 Rb2 73.72(11) . .
Rb1 O5 Rb2 152.71(10) 5_554 .
Si5 O5 Rb3 87.48(13) . 1_565
Si2 O5 Rb3 89.55(12) . 1_565
Rb1 O5 Rb3 65.29(6) 5_554 1_565
Rb2 O5 Rb3 141.85(9) . 1_565
Si3 O6 Co1 131.22(19) . 8_644
Si3 O6 Rb1 132.43(16) . 8_644
Co1 O6 Rb1 95.38(12) 8_644 8_644
Si3 O6 Rb3 89.47(14) . 5_554
Co1 O6 Rb3 87.15(11) 8_644 5_554
Rb1 O6 Rb3 103.83(9) 8_644 5_554
Si3 O6 Rb3 94.93(14) . 4_655
Co1 O6 Rb3 93.61(12) 8_644 4_655
Rb1 O6 Rb3 69.58(7) 8_644 4_655
Rb3 O6 Rb3 173.41(11) 5_554 4_655
Si4 O7 Si3 127.82(19) . .
Si4 O7 Rb1 92.11(12) . .
Si3 O7 Rb1 125.99(15) . .
Si4 O7 Rb3 97.17(13) . 4_655
Si3 O7 Rb3 102.25(13) . 4_655
Rb1 O7 Rb3 107.33(9) . 4_655
Si3 O8 In1 125.56(17) . 5_544
Si3 O8 Rb3 99.45(14) . 5_554
In1 O8 Rb3 128.55(13) 5_544 5_554
Si3 O8 Rb4 105.33(14) . 1_554
In1 O8 Rb4 97.94(11) 5_544 1_554
Rb3 O8 Rb4 91.85(8) 5_554 1_554
Si5 O9 Si3 147.0(2) . .
Si5 O9 Rb4 113.87(15) . 1_554
Si3 O9 Rb4 98.92(14) . 1_554
Si5 O9 Rb2 79.08(13) . .
Si3 O9 Rb2 121.94(16) . .
Rb4 O9 Rb2 62.89(6) 1_554 .
Si4 O10 Co1 129.0(2) . 4_645
Si4 O10 Rb1 100.11(14) . .
Co1 O10 Rb1 117.21(14) 4_645 .
Si4 O10 Rb3 94.88(14) . .
Co1 O10 Rb3 90.88(11) 4_645 .
Rb1 O10 Rb3 125.15(11) . .
Si5 O11 Si4 133.7(2) 4_645 .
Si5 O11 Rb3 104.91(15) 4_645 4_655
Si4 O11 Rb3 97.60(13) . 4_655
Si5 O11 Rb1 99.03(14) 4_645 8_644
Si4 O11 Rb1 126.57(15) . 8_644
Rb3 O11 Rb1 71.44(7) 4_655 8_644
Si4 O12 Co1 119.96(18) . 5_544
Si4 O12 In1 126.77(17) . 5_544
Co1 O12 In1 101.50(12) 5_544 5_544
Si4 O12 Rb3 95.00(13) . .
Co1 O12 Rb3 103.75(12) 5_544 .
In1 O12 Rb3 106.65(11) 5_544 .
Si5 O13 Co1 120.86(17) . .
Si5 O13 In1 128.35(17) . .
Co1 O13 In1 95.39(11) . .
Si5 O13 Rb2 86.11(12) . .
Co1 O13 Rb2 144.83(13) . .
In1 O13 Rb2 81.69(9) . .
Si5 O13 Rb1 116.04(14) . .
Co1 O13 Rb1 83.76(10) . .
In1 O13 Rb1 102.30(10) . .
Rb2 O13 Rb1 63.01(6) . .

loop_
_geom_bond_atom_site_label_1
_geom_bond_atom_site_label_2
_geom_bond_distance
_geom_bond_site_symmetry_2
Rb1 O10 2.810(3) .
Rb1 O7 2.996(3) .
Rb1 O1 3.076(3) .
Rb1 O6 3.101(3) 8_645
Rb1 O3 3.173(3) 2_655
Rb1 O11 3.217(3) 8_645
Rb1 O5 3.251(3) 5_545
Rb1 O4 3.348(3) 2_655
Rb1 O13 3.428(3) .
Rb1 Si4 3.4644(13) .
Rb1 Rb2 3.5394(6) .
Rb1 Rb3 3.6734(7) 5
Rb2 O1 2.924(3) .
Rb2 O1 2.924(3) 2_655
Rb2 O3 2.938(3) .
Rb2 O3 2.938(3) 2_655
Rb2 O4 3.291(3) 2_655
Rb2 O4 3.291(3) .
Rb2 O13 3.344(3) .
Rb2 O13 3.344(3) 2_655
Rb2 Si2 3.3450(11) 2_655
Rb2 Si2 3.3450(11) .
Rb2 O5 3.407(3) 2_655
Rb2 O5 3.407(3) .
Rb3 O8 2.873(3) 5_545
Rb3 O12 2.982(3) .
Rb3 O10 2.996(3) .
Rb3 O2 3.004(3) 5_544
Rb3 O11 3.072(3) 4_645
Rb3 O7 3.095(3) 4_645
Rb3 O1 3.120(3) 5_544
Rb3 O6 3.134(3) 5_545
Rb3 O6 3.329(3) 4_645
Rb3 Si3 3.5062(13) 5_545
Rb3 Si4 3.5109(12) .
Rb3 O5 3.544(3) 1_545
Rb4 O2 2.978(3) .
Rb4 O2 2.978(3) 2_655
Rb4 O8 3.144(3) 2_656
Rb4 O8 3.144(3) 1_556
Rb4 O9 3.264(3) 1_556
Rb4 O9 3.264(3) 2_656
Rb4 O3 3.403(3) 5_545
Rb4 O3 3.403(3) 6_655
Rb4 Rb2 3.5602(10) 1_556
Rb4 O4 3.601(3) 1_556
Rb4 O4 3.601(3) 2_656
Rb4 Si1 3.7406(18) .
Co1 O6 1.908(3) 8_645
Co1 O10 1.927(3) 4_655
Co1 O12 1.961(3) 5
Co1 O13 2.032(3) .
Co1 Rb3 3.5871(7) 4_655
Co1 Rb3 3.9393(7) 5
Co1 Rb1 4.0688(8) 4_655
In1 O4 2.107(3) 6_655
In1 O3 2.109(3) .
In1 O8 2.120(3) 5
In1 O1 2.144(3) .
In1 O12 2.187(3) 5
In1 O13 2.309(3) .
In1 Rb4 4.0275(3) 5_554
In1 Rb3 4.1727(5) 5
Si1 O1 1.602(3) 2_655
Si1 O1 1.602(3) .
Si1 O2 1.650(3) 2_655
Si1 O2 1.650(3) .
Si1 Rb3 3.6375(7) 6_645
Si1 Rb3 3.6375(7) 5
Si1 Rb1 3.9682(11) 2_655
Si2 O3 1.596(3) .
Si2 O4 1.597(3) .
Si2 O2 1.641(3) 5_554
Si2 O5 1.657(3) .
Si2 Rb4 3.7952(13) 5_554
Si2 Rb1 3.8637(13) 2_655
Si2 Rb3 3.8999(12) 1_565
Si3 O8 1.592(3) .
Si3 O6 1.601(3) .
Si3 O9 1.656(3) .
Si3 O7 1.669(3) .
Si3 Rb3 3.5062(13) 5_554
Si3 Rb3 3.8155(13) 4_655
Si3 Rb4 3.8820(12) 1_554
Si4 O10 1.593(3) .
Si4 O12 1.611(3) .
Si4 O7 1.632(3) .
Si4 O11 1.651(4) .
Si4 Rb3 3.6750(12) 4_655
Si5 O13 1.598(3) .
Si5 O9 1.615(3) .
Si5 O5 1.621(3) .
Si5 O11 1.632(3) 4_655
Si5 Rb1 3.8288(13) 5_554
Si5 Rb3 3.8313(13) 1_565
O1 Rb3 3.120(3) 5
O2 Si2 1.641(3) 5_545
O2 Rb3 3.004(3) 5
O3 Rb1 3.173(3) 2_655
O3 Rb4 3.403(3) 5_554
O4 In1 2.107(3) 6_654
O4 Rb1 3.348(3) 2_655
O4 Rb4 3.601(3) 1_554
O5 Rb1 3.251(3) 5_554
O5 Rb3 3.544(3) 1_565
O6 Co1 1.908(3) 8_644
O6 Rb1 3.101(3) 8_644
O6 Rb3 3.134(3) 5_554
O6 Rb3 3.329(3) 4_655
O7 Rb3 3.095(3) 4_655
O8 In1 2.120(3) 5_544
O8 Rb3 2.873(3) 5_554
O8 Rb4 3.144(3) 1_554
O9 Rb4 3.264(3) 1_554
O10 Co1 1.927(3) 4_645
O11 Si5 1.632(3) 4_645
O11 Rb3 3.072(3) 4_655
O11 Rb1 3.217(3) 8_644
O12 Co1 1.961(3) 5_544
O12 In1 2.187(3) 5_544
